data_7123175
loop_
_publ_author_name
'Shao, Li'
'Hua, Bin'
'Liu, Jiyong'
'Huang, Feihe'

_publ_section_title
;
 Construction of [2]pseudorotaxane and [3]pseudorotaxane based on
 perbromoethylated pillar[5]arene/pyridinium iodide ion-pair recognition
;
_journal_name_full 'Chemical Communications'
_journal_paper_doi 10.1039/C9CC01984G
_journal_year 2019
_chemical_formula_moiety '2(C55 H60 Br10 O10), C15 H20 N2, 2(I)'
_chemical_formula_sum 'C125 H140 Br20 I2 N2 O20'
_chemical_formula_weight 3842.18
_space_group_crystal_system triclinic
_space_group_IT_number 2
_space_group_name_Hall '-P 1'
_space_group_name_H-M_alt 'P -1'
_symmetry_space_group_name_Hall '-P 1'
_symmetry_space_group_name_H-M 'P -1'
_atom_sites_solution_hydrogens mixed
_audit_creation_date 2019-03-01
_audit_creation_method
;
Olex2 1.2
(compiled 2018.05.29 svn.r3508 for OlexSys, GUI svn.r5506)
;
_audit_update_record
;
2019-03-01 deposited with the CCDC.    2019-03-21 downloaded from the CCDC.
;
_cell_angle_alpha 81.626(2)
_cell_angle_beta 80.866(2)
_cell_angle_gamma 75.600(2)
_cell_formula_units_Z 1
_cell_length_a 12.5317(9)
_cell_length_b 15.7091(12)
_cell_length_c 18.2229(15)
_cell_measurement_reflns_used 9926
_cell_measurement_temperature 296(2)
_cell_measurement_theta_max 28.84
_cell_measurement_theta_min 2.39
_cell_volume 3409.4(5)
_computing_cell_refinement 'SAINT V8.38A (?, 2016)'
_computing_data_reduction 'SAINT V8.38A (?, 2016)'
_computing_molecular_graphics 'Olex2 (Dolomanov et al., 2009)'
_computing_publication_material 'Olex2 (Dolomanov et al., 2009)'
_computing_structure_refinement 'ShelXL (Sheldrick, 2015)'
_diffrn_ambient_temperature 296.15
_diffrn_measured_fraction_theta_full 0.992
_diffrn_measured_fraction_theta_max 0.986
_diffrn_measurement_device_type 'Bruker APEX-II CCD'
_diffrn_measurement_method '\f and \w scans'
_diffrn_radiation_type MoK\a
_diffrn_radiation_wavelength 0.71073
_diffrn_reflns_av_R_equivalents 0.0460
_diffrn_reflns_av_unetI/netI 0.0425
_diffrn_reflns_Laue_measured_fraction_full 0.992
_diffrn_reflns_Laue_measured_fraction_max 0.986
_diffrn_reflns_limit_h_max 15
_diffrn_reflns_limit_h_min -15
_diffrn_reflns_limit_k_max 19
_diffrn_reflns_limit_k_min -19
_diffrn_reflns_limit_l_max 22
_diffrn_reflns_limit_l_min -22
_diffrn_reflns_number 56647
_diffrn_reflns_point_group_measured_fraction_full 0.992
_diffrn_reflns_point_group_measured_fraction_max 0.986
_diffrn_reflns_theta_full 25.242
_diffrn_reflns_theta_max 26.495
_diffrn_reflns_theta_min 2.393
_diffrn_standards_number 0
_exptl_absorpt_coefficient_mu 6.384
_exptl_absorpt_correction_T_max 1.0000
_exptl_absorpt_correction_T_min 0.6096
_exptl_absorpt_correction_type multi-scan
_exptl_absorpt_process_details
;
SADABS-2016/2 (Bruker,2016/2) was used for absorption correction.
wR2(int) was 0.0841 before and 0.0505 after correction.
The Ratio of minimum to maximum transmission is 0.6096.
The \l/2 correction factor is Not present.
;
_exptl_crystal_colour colourless
_exptl_crystal_colour_primary colourless
_exptl_crystal_density_diffrn 1.871
_exptl_crystal_description block
_exptl_crystal_F_000 1870
_exptl_crystal_size_max 0.307
_exptl_crystal_size_mid 0.209
_exptl_crystal_size_min 0.118
_refine_diff_density_max 3.064
_refine_diff_density_min -3.432
_refine_diff_density_rms 0.169
_refine_ls_extinction_method none
_refine_ls_goodness_of_fit_ref 1.089
_refine_ls_hydrogen_treatment constr
_refine_ls_matrix_type full
_refine_ls_number_parameters 917
_refine_ls_number_reflns 13929
_refine_ls_number_restraints 688
_refine_ls_restrained_S_all 1.085
_refine_ls_R_factor_all 0.0894
_refine_ls_R_factor_gt 0.0703
_refine_ls_shift/su_max 0.001
_refine_ls_shift/su_mean 0.000
_refine_ls_structure_factor_coef Fsqd
_refine_ls_weighting_details 'w=1/[\s^2^(Fo^2^)+(0.1291P)^2^+12.4088P] where P=(Fo^2^+2Fc^2^)/3'
_refine_ls_weighting_scheme calc
_refine_ls_wR_factor_gt 0.2075
_refine_ls_wR_factor_ref 0.2208
_reflns_Friedel_coverage 0.000
_reflns_number_gt 10712
_reflns_number_total 13929
_reflns_threshold_expression 'I > 2\s(I)'
_cod_data_source_file c9cc01984g2.cif
_cod_data_source_block 1
_cod_database_code 7123175
_shelx_shelxl_version_number 2016/6
_shelx_space_group_comment
;
The symmetry employed for this shelxl refinement is uniquely defined
by the following loop, which should always be used as a source of
symmetry information in preference to the above space-group names.
They are only intended as comments.
;
_olex2_refinement_description
;
1. Fixed Uiso
 At 1.2 times of:
  All C(H) groups, All C(H,H) groups, All C(H,H,H,H) groups
 At 1.5 times of:
  All C(H,H,H) groups
2. Restrained distances
 C36-C55
 1.5 with sigma of 0.01
 O7-C36A = O7-C36 = C55-C36 = C55A-C36A
 1.5 with sigma of 0.01
 Br10-C55 = Br-C55A
 1.9 with sigma of 0.01
 O7-C55
 2.5 with sigma of 0.02
 O7-C55A
 2.5 with sigma of 0.02
 C36-Br10
 2.8 with sigma of 0.02
 C36A-Br
 2.8 with sigma of 0.02
 O2-C8A
 2.5 with sigma of 0.02
 Br2-C7
 2.9 with sigma of 0.02
 O4-C19A = O4-C19 = C20A-C19A = C20-C19
 1.5 with sigma of 0.02
 O4-C20
 2.5 with sigma of 0.02
 O4-C20A
 2.5 with sigma of 0.02
 Br4A-C20A = Br4-C20
 1.85 with sigma of 0.02
 C19A-Br4A
 2.9 with sigma of 0.02
 Br4-C19
 2.9 with sigma of 0.02
 Br9A-C52 = Br9-C52
 1.9 with sigma of 0.02
 O9-C46 = C47-C46
 1.5 with sigma of 0.01
 O10-C51 = C52-C51
 1.5 with sigma of 0.02
 Br4_$2-Br10
 2.3 with sigma of 0.02
 C60-C62
 2.5 with sigma of 0.02
 C56-C62
 2.5 with sigma of 0.02
 C63-C62 = C62-C61
 1.5 with sigma of 0.02
 C63-C61
 2.5 with sigma of 0.02
 C63-C56
 3.5 with sigma of 0.02
 C63_$1-C61_$1
 2.5 with sigma of 0.005
 C63-C63_$1
 1.5 with sigma of 0.001
 C63_$1-C62_$1
 1.5 with sigma of 0.001
 C62-C63
 1.5 with sigma of 0.001
 C71_$1-C59_$1
 2.5 with sigma of 0.02
 C71_$1-C57_$1
 2.5 with sigma of 0.01
 C71-C59
 2.5 with sigma of 0.02
 C71-C57
 2.5 with sigma of 0.02
 I11-C62_$1
 2.8 with sigma of 0.02
 C70_$1-C67_$1
 2.5 with sigma of 0.01
 C68_$1-C70_$1
 2.5 with sigma of 0.02
 Br2A-C8A = Br2-C8
 1.9 with sigma of 0.01
 O2-C8
 2.5 with sigma of 0.02
 C63-C64
 1.5 with sigma of 0.01
 C64-C66
 2.5 with sigma of 0.02
 N2-C70 = C65-C64
 1.5 with sigma of 0.01
 Br3-C15 = Br3A-C15
 1.9 with sigma of 0.02
 C7A-Br2A
 2.9 with sigma of 0.02
 O2-C7 = O2-C7A = C8A-C7A = C8-C7
 1.5 with sigma of 0.01
 H21-H19B
 2.01 with sigma of 0.01
3. Restrained planarity
 C57, N1, C59, C60, C61, C56, C62, C71
 with sigma of 0.01
 C64, C68, C69, C65, C66, C67, N2, C70
 with sigma of 0.01
4. Uiso/Uaniso restraints and constraints
C36 \\sim Br10 \\sim C55 \\sim C36A \\sim C55A \\sim Br: within 2A with sigma
of 0.01 and sigma for terminal atoms of 0.02
Br4 \\sim C19 \\sim C20 \\sim Br4A \\sim C19A \\sim C20A: within 2A with sigma
of 0.01 and sigma for terminal atoms of 0.02
C27 \\sim C24 \\sim O5: within 2A with sigma of 0.01 and sigma for terminal
atoms of 0.02
C67 \\sim C57 \\sim N1 \\sim C56 \\sim C59 \\sim C71 \\sim C61 \\sim C60 \\sim
C62 \\sim C63 \\sim C64 \\sim C65 \\sim C69 \\sim C66 \\sim C68 \\sim N2 \\sim
C70: within 2A with sigma of 0.01 and sigma for terminal atoms of 0.02
Br2 \\sim C7 \\sim C8 \\sim Br2A \\sim C7A \\sim C8A: within 2A with sigma of
0.01 and sigma for terminal atoms of 0.02
Uanis(C24) \\sim Ueq, Uanis(C27) \\sim Ueq: with sigma of 0.01 and sigma for
terminal atoms of 0.02
Uanis(C27) \\sim Ueq, Uanis(C24) \\sim Ueq, Uanis(O5) \\sim Ueq: with sigma of
0.01 and sigma for terminal atoms of 0.02
Uanis(C67) \\sim Ueq, Uanis(C57) \\sim Ueq, Uanis(N1) \\sim Ueq, Uanis(C56)
\\sim Ueq, Uanis(C59) \\sim Ueq, Uanis(C71) \\sim Ueq, Uanis(C61) \\sim Ueq,
Uanis(C60) \\sim Ueq, Uanis(C62) \\sim Ueq, Uanis(C63) \\sim Ueq, Uanis(C64)
\\sim Ueq, Uanis(C65) \\sim Ueq, Uanis(C69) \\sim Ueq, Uanis(C66) \\sim Ueq,
Uanis(C68) \\sim Ueq, Uanis(N2) \\sim Ueq, Uanis(C70) \\sim Ueq: with sigma of
0.01 and sigma for terminal atoms of 0.02
Uanis(Br2) \\sim Ueq, Uanis(C7) \\sim Ueq, Uanis(C8) \\sim Ueq, Uanis(Br2A)
\\sim Ueq, Uanis(C7A) \\sim Ueq, Uanis(C8A) \\sim Ueq: with sigma of 0.01 and
sigma for terminal atoms of 0.02
Uanis(C24) = Uanis(O5)
5. Rigid body (RIGU) restrains
 C36, Br10, C55, C36A, C55A, Br
 with sigma for 1-2 distances of 0.01 and sigma for 1-3 distances of 0.01
 Br4, C19, C20, Br4A, C19A, C20A
 with sigma for 1-2 distances of 0.01 and sigma for 1-3 distances of 0.01
 C27, C24, O5
 with sigma for 1-2 distances of 0.01 and sigma for 1-3 distances of 0.01
 C67, C57, N1, C56, C59, C71, C61, C60, C62, C63, C64, C65, C69, C66, C68, N2,
 C70
 with sigma for 1-2 distances of 0.01 and sigma for 1-3 distances of 0.01
 Br2, C7, C8, Br2A, C7A, C8A
 with sigma for 1-2 distances of 0.01 and sigma for 1-3 distances of 0.01
6. Others
 Sof(C36A)=Sof(H36C)=Sof(H36D)=Sof(C55A)=Sof(H55C)=Sof(H55D)=Sof(Br)=1-FVAR(1)
 Sof(C36)=Sof(H36A)=Sof(H36B)=Sof(Br10)=Sof(C55)=Sof(H55A)=Sof(H55B)=FVAR(1)
 Sof(Br2A)=Sof(C7A)=Sof(H7AA)=Sof(H7AB)=Sof(C8A)=Sof(H8AA)=Sof(H8AB)=1-FVAR(2)
 Sof(Br2)=Sof(C7)=Sof(H7A)=Sof(H7B)=Sof(C8)=Sof(H8A)=Sof(H8B)=FVAR(2)
 Sof(Br4A)=Sof(C19A)=Sof(H19C)=Sof(H19D)=Sof(C20A)=Sof(H20C)=Sof(H20D)=1-FVAR(3)
 Sof(Br4)=Sof(C19)=Sof(H19A)=Sof(H19B)=Sof(C20)=Sof(H20A)=Sof(H20B)=FVAR(3)
 Sof(H15C)=Sof(H15D)=Sof(Br3A)=1-FVAR(4)
 Sof(Br3)=Sof(H15A)=Sof(H15B)=FVAR(4)
 Sof(H52C)=Sof(H52D)=Sof(Br9A)=1-FVAR(5)
 Sof(Br9)=Sof(H52A)=Sof(H52B)=FVAR(5)
 Fixed Sof: C57(0.5) H57(0.5) N1(0.5) C59(0.5) H59(0.5) C60(0.5) H60(0.5)
 C61(0.5) C56(0.5) H56(0.5) I11(0.55) I12(0.45) C62(0.5) H62A(0.5) H62B(0.5)
 C63(0.5) H63A(0.5) H63B(0.5) C71(0.5) H71A(0.5) H71B(0.5) H71C(0.5) C64(0.5)
 H64A(0.5) H64B(0.5) C68(0.5) H68(0.5) C69(0.5) H69(0.5) C65(0.5) C66(0.5)
 H66(0.5) C67(0.5) H67(0.5) N2(0.5) C70(0.5) H70A(0.5) H70B(0.5) H70C(0.5)
 Fixed U11: C5(0.008818)
 Fixed U12: C5(0.002775)
 Fixed U13: C5(-0.005243)
 Fixed U22: C5(0.023191)
 Fixed U23: C5(0.011006)
 Fixed U33: C5(0.03268)
7.a Riding coordinates:
 C7A(H7AA,H7AB), C64(H64A,H64B)
7.b Secondary CH2 refined with riding coordinates:
 C11(H11A,H11B), C22(H22A,H22B), C14(H14A,H14B), C33(H33A,H33B), C43(H43A,
 H43B), C40(H40A,H40B), C1(H1A,H1B), C54(H54A,H54B), C52(H52A,H52B), C52(H52C,
 H52D), C41(H41A,H41B), C15(H15A,H15B), C15(H15C,H15D), C2(H2A,H2B), C31(H31A,
 H31B), C19(H19A,H19B), C46(H46A,H46B), C25(H25A,H25B), C30(H30A,H30B),
 C47(H47A,H47B), C26(H26A,H26B), C51(H51A,H51B), C7(H7A,H7B), C20(H20A,H20B),
 C8(H8A,H8B), C36(H36A,H36B), C55(H55A,H55B), C62(H62A,H62B), C63(H63A,H63B),
 C36A(H36C,H36D), C55A(H55C,H55D), C8A(H8AA,H8AB), C19A(H19C,H19D), C20A(H20C,
 H20D)
7.c Aromatic/amide H refined with riding coordinates:
 C27(H27), C21(H21), C42(H42), C4(H4), C32(H32), C48(H48), C9(H9), C16(H16),
 C37(H37), C53(H53), C57(H57), C59(H59), C60(H60), C56(H56), C68(H68), C69(H69),
  C66(H66), C67(H67)
7.d Fitted hexagon refined as free rotating group:
 C57(N1,C59,C60,C61,C56), C68(C69,C65,C66,C67,N2)
7.e Idealised Me refined as rotating group:
 C71(H71A,H71B,H71C), C70(H70A,H70B,H70C)
;
_olex2_submission_special_instructions 'No special instructions were received'

loop_
_space_group_symop_operation_xyz
'x, y, z'
'-x, -y, -z'

loop_
_atom_site_label
_atom_site_type_symbol
_atom_site_fract_x
_atom_site_fract_y
_atom_site_fract_z
_atom_site_U_iso_or_equiv
_atom_site_adp_type
_atom_site_occupancy
_atom_site_site_symmetry_order
_atom_site_calc_flag
_atom_site_refinement_flags_posn
_atom_site_refinement_flags_adp
_atom_site_refinement_flags_occupancy
_atom_site_disorder_assembly
_atom_site_disorder_group
Br6 Br 1.27315(5) 0.53205(5) 0.63823(4) 0.03809(18) Uani 1 1 d . . . . .
Br5 Br 0.59983(7) 0.64995(6) 1.14615(4) 0.0537(2) Uani 1 1 d . . . . .
Br1 Br 0.53171(6) 0.36783(5) 0.61082(4) 0.0452(2) Uani 1 1 d . . . . .
Br9 Br 0.722(7) 0.7472(17) 0.332(2) 0.049(8) Uani 0.09(3) 1 d D . P A 1
Br7 Br 1.13708(7) 0.76918(6) 0.43039(5) 0.0581(2) Uani 1 1 d . . . . .
Br8 Br 0.67233(8) 1.12231(6) 0.83316(5) 0.0579(2) Uani 1 1 d . . . . .
Br4 Br 0.9686(14) 0.2172(11) 0.8077(13) 0.078(5) Uani 0.057(3) 1 d D U P B 3
Br2 Br 0.16327(11) 1.03198(7) 0.63224(8) 0.0860(5) Uani 0.925(3) 1 d D U P C 1
Br3 Br 0.3094(6) 0.8501(3) 0.9598(2) 0.0566(14) Uani 0.633(17) 1 d D . P D 1
O1 O 0.5443(4) 0.5568(3) 0.6477(2) 0.0326(9) Uani 1 1 d . . . . .
O5 O 0.8233(4) 0.5885(3) 1.0423(2) 0.0293(7) Uani 1 1 d . U . . .
O2 O 0.3740(4) 0.9052(3) 0.6990(3) 0.0386(10) Uani 1 1 d D . . . .
O3 O 0.4390(4) 0.6503(3) 0.9216(2) 0.0368(10) Uani 1 1 d . . . . .
O9 O 0.6885(3) 1.0558(3) 0.6726(3) 0.0363(10) Uani 1 1 d D . . . .
O8 O 1.0851(4) 0.8311(3) 0.5886(2) 0.0369(10) Uani 1 1 d . . . . .
O4 O 0.7955(3) 0.3881(3) 0.8275(2) 0.0345(10) Uani 1 1 d D . . . .
O7 O 0.9137(4) 0.8540(3) 0.8852(2) 0.0404(11) Uani 1 1 d D . . . .
O6 O 1.0822(4) 0.5794(3) 0.7697(2) 0.0382(11) Uani 1 1 d . . . . .
O10 O 0.7051(4) 0.7872(4) 0.5035(3) 0.0489(13) Uani 1 1 d D . . . .
C12 C 0.5277(5) 0.5527(4) 0.8320(3) 0.0233(11) Uani 1 1 d . . . . .
C3 C 0.5012(5) 0.6441(4) 0.6580(3) 0.0270(12) Uani 1 1 d . . . . .
C27 C 0.9587(5) 0.6454(4) 0.9516(3) 0.0253(11) Uani 1 1 d . U . . .
H27 H 0.961369 0.686730 0.982573 0.030 Uiso 1 1 calc R . . . .
C6 C 0.4134(5) 0.8181(4) 0.6874(3) 0.0298(12) Uani 1 1 d . . . . .
C11 C 0.4307(5) 0.5863(4) 0.7876(3) 0.0256(11) Uani 1 1 d . . . . .
H11A H 0.420720 0.538068 0.763690 0.031 Uiso 1 1 calc R . . . .
H11B H 0.363897 0.605290 0.821727 0.031 Uiso 1 1 calc R . . . .
C38 C 0.9501(5) 0.8999(4) 0.6804(4) 0.0299(12) Uani 1 1 d . . . . .
C28 C 1.0227(5) 0.6431(4) 0.8823(3) 0.0247(11) Uani 1 1 d . . . . .
C23 C 0.8868(4) 0.5234(4) 0.9311(3) 0.0243(11) Uani 1 1 d . . . . .
C21 C 0.6169(5) 0.4855(4) 0.8080(3) 0.0254(11) Uani 1 1 d . . . . .
H21 H 0.615903 0.461151 0.764675 0.031 Uiso 1 1 calc DR . . . .
C10 C 0.4440(5) 0.6610(4) 0.7294(3) 0.0264(11) Uani 1 1 d . . . . .
C18 C 0.7065(5) 0.4547(4) 0.8477(3) 0.0266(11) Uani 1 1 d . . . . .
C39 C 1.0445(5) 0.8323(4) 0.6644(3) 0.0286(12) Uani 1 1 d . . . . .
C17 C 0.7099(5) 0.4889(4) 0.9140(3) 0.0235(11) Uani 1 1 d . . . . .
C44 C 0.7928(5) 0.9435(4) 0.6024(3) 0.0276(12) Uani 1 1 d . . . . .
C42 C 1.0910(5) 0.7728(4) 0.7195(3) 0.0287(12) Uani 1 1 d . . . . .
H42 H 1.153549 0.728819 0.706836 0.034 Uiso 1 1 calc R . . . .
C22 C 0.8118(5) 0.4602(4) 0.9543(3) 0.0269(12) Uani 1 1 d . . . . .
H22A H 0.789290 0.457707 1.007841 0.032 Uiso 1 1 calc R . . . .
H22B H 0.852022 0.401375 0.942905 0.032 Uiso 1 1 calc R . . . .
C34 C 1.0468(5) 0.7767(4) 0.7944(3) 0.0299(12) Uani 1 1 d . . . . .
C49 C 0.5998(5) 0.9021(4) 0.5716(3) 0.0273(12) Uani 1 1 d . . . . .
C14 C 0.4312(5) 0.6735(5) 0.9945(4) 0.0348(14) Uani 1 1 d . . . . .
H14A H 0.487791 0.704883 0.997104 0.042 Uiso 1 1 calc R . . . .
H14B H 0.441774 0.620745 1.030101 0.042 Uiso 1 1 calc R . . . .
C24 C 0.8910(5) 0.5870(4) 0.9754(3) 0.0293(7) Uani 1 1 d . U . . .
C4 C 0.5138(5) 0.7131(4) 0.6030(3) 0.0311(13) Uani 1 1 d . . . . .
H4 H 0.549994 0.700753 0.555747 0.037 Uiso 1 1 calc R . . . .
C33 C 1.0936(5) 0.7090(4) 0.8544(3) 0.0288(12) Uani 1 1 d . . . . .
H33A H 1.100568 0.738598 0.895959 0.035 Uiso 1 1 calc R . . . .
H33B H 1.167349 0.677638 0.835247 0.035 Uiso 1 1 calc R . . . .
C13 C 0.5307(5) 0.5856(4) 0.8991(3) 0.0260(11) Uani 1 1 d . . . . .
C5 C 0.4725(4) 0.8013(4) 0.6176(3) 0.023 Uani 1 1 d . . . . .
C32 C 0.9501(5) 0.5207(4) 0.8612(3) 0.0284(12) Uani 1 1 d . . . . .
H32 H 0.947320 0.478992 0.830536 0.034 Uiso 1 1 calc R . . . .
C48 C 0.5919(5) 0.9710(4) 0.6138(3) 0.0284(12) Uani 1 1 d . . . . .
H48 H 0.522528 1.004018 0.631506 0.034 Uiso 1 1 calc R . . . .
C50 C 0.7037(5) 0.8545(4) 0.5445(3) 0.0317(13) Uani 1 1 d . . . . .
C43 C 0.8966(5) 0.9652(4) 0.6196(4) 0.0315(13) Uani 1 1 d . . . . .
H43A H 0.877812 1.024132 0.635166 0.038 Uiso 1 1 calc R . . . .
H43B H 0.949438 0.965048 0.574481 0.038 Uiso 1 1 calc R . . . .
C9 C 0.4012(5) 0.7487(4) 0.7420(3) 0.0281(12) Uani 1 1 d . . . . .
H9 H 0.363169 0.761366 0.788702 0.034 Uiso 1 1 calc R . . . .
C35 C 0.9550(5) 0.8458(4) 0.8100(3) 0.0302(12) Uani 1 1 d . . . . .
C16 C 0.6207(5) 0.5546(4) 0.9386(3) 0.0271(12) Uani 1 1 d . . . . .
H16 H 0.621352 0.578292 0.982393 0.033 Uiso 1 1 calc R . . . .
C29 C 1.0170(5) 0.5796(4) 0.8371(3) 0.0291(12) Uani 1 1 d . . . . .
C45 C 0.6888(5) 0.9907(4) 0.6296(3) 0.0253(11) Uani 1 1 d . . . . .
C40 C 1.1971(5) 0.7903(5) 0.5708(4) 0.0408(15) Uani 1 1 d . . . . .
H40A H 1.208972 0.726720 0.583027 0.049 Uiso 1 1 calc R . . . .
H40B H 1.242997 0.811827 0.598584 0.049 Uiso 1 1 calc R . . . .
C1 C 0.6412(6) 0.4393(5) 0.5787(4) 0.0416(16) Uani 1 1 d . . . . .
H1A H 0.696889 0.423510 0.612723 0.050 Uiso 1 1 calc R . . . .
H1B H 0.678146 0.426040 0.529316 0.050 Uiso 1 1 calc R . . . .
C37 C 0.9070(5) 0.9052(4) 0.7545(4) 0.0323(13) Uani 1 1 d . . . . .
H37 H 0.844721 0.949463 0.767164 0.039 Uiso 1 1 calc R . . . .
C54 C 0.4962(5) 0.8755(4) 0.5594(3) 0.0312(13) Uani 1 1 d . . . . .
H54A H 0.433397 0.926076 0.562288 0.037 Uiso 1 1 calc R . . . .
H54B H 0.506141 0.856546 0.509958 0.037 Uiso 1 1 calc R . . . .
C52 C 0.7821(7) 0.6829(5) 0.4178(4) 0.0515(19) Uani 1 1 d D . . . .
H52A H 0.728908 0.651290 0.446446 0.062 Uiso 0.09(3) 1 calc R . P A 1
H52B H 0.849065 0.639572 0.402675 0.062 Uiso 0.09(3) 1 calc R . P A 1
H52C H 0.741828 0.642486 0.448848 0.062 Uiso 0.91(3) 1 calc R . P A 2
H52D H 0.850736 0.647935 0.394371 0.062 Uiso 0.91(3) 1 calc R . P A 2
C41 C 1.2260(6) 0.8130(5) 0.4884(4) 0.0414(15) Uani 1 1 d . . . . .
H41A H 1.304079 0.787432 0.474063 0.050 Uiso 1 1 calc R . . . .
H41B H 1.213808 0.876658 0.477174 0.050 Uiso 1 1 calc R . . . .
C53 C 0.7996(5) 0.8755(4) 0.5593(4) 0.0345(14) Uani 1 1 d . . . . .
H53 H 0.868889 0.843756 0.540102 0.041 Uiso 1 1 calc R . . . .
C15 C 0.3178(6) 0.7314(4) 1.0122(4) 0.0436(16) Uani 1 1 d D . . . .
H15A H 0.301690 0.734764 1.065696 0.052 Uiso 0.633(17) 1 calc R . P D 1
H15B H 0.262599 0.705894 0.997332 0.052 Uiso 0.633(17) 1 calc R . P D 1
H15C H 0.312649 0.749710 1.061478 0.052 Uiso 0.367(17) 1 calc R . P D 2
H15D H 0.263542 0.696098 1.014840 0.052 Uiso 0.367(17) 1 calc R . P D 2
C2 C 0.5908(7) 0.5357(5) 0.5762(4) 0.0414(16) Uani 1 1 d . . . . .
H2A H 0.647241 0.568620 0.556951 0.050 Uiso 1 1 calc R . . . .
H2B H 0.533860 0.551994 0.543041 0.050 Uiso 1 1 calc R . . . .
C31 C 1.1124(6) 0.5649(6) 0.6404(4) 0.0421(16) Uani 1 1 d . . . . .
H31A H 1.088055 0.628696 0.630991 0.051 Uiso 1 1 calc R . . . .
H31B H 1.091528 0.539063 0.601171 0.051 Uiso 1 1 calc R . . . .
C19 C 0.761(2) 0.338(3) 0.775(3) 0.048(4) Uani 0.057(3) 1 d D U P B 3
H19A H 0.688053 0.327545 0.795346 0.057 Uiso 0.057(3) 1 calc R . P B 3
H19B H 0.753956 0.374042 0.727576 0.057 Uiso 0.057(3) 1 calc DR . P B 3
C46 C 0.5818(5) 1.1108(5) 0.6990(5) 0.0484(19) Uani 1 1 d D . . . .
H46A H 0.536841 1.075662 0.732428 0.058 Uiso 1 1 calc R . . . .
H46B H 0.541709 1.139560 0.657325 0.058 Uiso 1 1 calc R . . . .
C25 C 0.8254(7) 0.6499(5) 1.0916(4) 0.0460(18) Uani 1 1 d . . . . .
H25A H 0.799070 0.709892 1.069105 0.055 Uiso 1 1 calc R . . . .
H25B H 0.900530 0.643244 1.102441 0.055 Uiso 1 1 calc R . . . .
C30 C 1.0566(6) 0.5340(6) 0.7137(4) 0.0447(17) Uani 1 1 d . . . . .
H30A H 0.976944 0.547145 0.712919 0.054 Uiso 1 1 calc R . . . .
H30B H 1.082974 0.470642 0.724761 0.054 Uiso 1 1 calc R . . . .
C47 C 0.6086(7) 1.1775(6) 0.7393(5) 0.058(2) Uani 1 1 d D . . . .
H47A H 0.541517 1.222272 0.751320 0.070 Uiso 1 1 calc R . . . .
H47B H 0.661355 1.206454 0.706811 0.070 Uiso 1 1 calc R . . . .
C26 C 0.7514(7) 0.6312(7) 1.1616(4) 0.055(2) Uani 1 1 d . . . . .
H26A H 0.756316 0.668966 1.197989 0.066 Uiso 1 1 calc R . . . .
H26B H 0.777433 0.570320 1.182163 0.066 Uiso 1 1 calc R . . . .
C51 C 0.8088(6) 0.7422(5) 0.4662(4) 0.0416(16) Uani 1 1 d D . . . .
H51A H 0.856198 0.707790 0.502370 0.050 Uiso 1 1 calc R . . . .
H51B H 0.846964 0.784491 0.435908 0.050 Uiso 1 1 calc R . . . .
C7 C 0.2731(6) 0.9277(5) 0.7519(4) 0.0484(18) Uani 0.925(3) 1 d D U P C 1
H7A H 0.291588 0.923135 0.802243 0.058 Uiso 0.925(3) 1 calc R . P C 1
H7B H 0.224821 0.888275 0.751275 0.058 Uiso 0.925(3) 1 calc R . P C 1
C20 C 0.840(8) 0.251(6) 0.763(9) 0.051(4) Uani 0.057(3) 1 d D U P B 3
H20A H 0.861294 0.251255 0.709368 0.061 Uiso 0.057(3) 1 calc R . P B 3
H20B H 0.798501 0.205672 0.778671 0.061 Uiso 0.057(3) 1 calc R . P B 3
C8 C 0.2171(8) 1.0217(5) 0.7264(4) 0.060(2) Uani 0.925(3) 1 d D U P C 1
H8A H 0.269600 1.058868 0.722232 0.072 Uiso 0.925(3) 1 calc R . P C 1
H8B H 0.155529 1.042850 0.763750 0.072 Uiso 0.925(3) 1 calc R . P C 1
C36 C 0.913(2) 0.9372(8) 0.9146(7) 0.070(4) Uani 0.507(5) 1 d D U P E 1
H36A H 0.858720 0.985647 0.893032 0.084 Uiso 0.507(5) 1 calc R . P E 1
H36B H 0.985727 0.950956 0.901277 0.084 Uiso 0.507(5) 1 calc R . P E 1
C57 C 0.7265(7) 0.7309(5) 0.8584(4) 0.047(3) Uani 0.5 1 d D U P F -1
H57 H 0.776055 0.676289 0.854430 0.056 Uiso 0.5 1 calc R . P F -1
N1 N 0.6803(6) 0.7780(5) 0.7958(4) 0.044(3) Uani 0.5 1 d G U P F -1
C59 C 0.6063(8) 0.8596(5) 0.8017(4) 0.044(3) Uani 0.5 1 d DG U P F -1
H59 H 0.575373 0.891154 0.759860 0.053 Uiso 0.5 1 calc R . P F -1
C60 C 0.5784(8) 0.8941(5) 0.8701(5) 0.047(3) Uani 0.5 1 d DG U P F -1
H60 H 0.528867 0.948642 0.874005 0.056 Uiso 0.5 1 calc R . P F -1
C61 C 0.6246(7) 0.8469(5) 0.9326(4) 0.048(3) Uani 0.5 1 d DG U P F -1
C56 C 0.6986(8) 0.7653(6) 0.9267(4) 0.052(3) Uani 0.5 1 d DG U P F -1
H56 H 0.729547 0.733778 0.968578 0.063 Uiso 0.5 1 calc R . P F -1
Br10 Br 0.9991(3) 0.84635(15) 1.04683(13) 0.0715(10) Uani 0.507(5) 1 d D U P E 1
C55 C 0.8855(14) 0.9258(11) 0.9983(7) 0.068(3) Uani 0.507(5) 1 d D U P E 1
H55A H 0.817817 0.904543 1.010849 0.081 Uiso 0.507(5) 1 calc R . P E 1
H55B H 0.871483 0.982975 1.016757 0.081 Uiso 0.507(5) 1 calc R . P E 1
I11 I 0.34941(12) 1.10088(10) 0.86822(8) 0.0809(4) Uani 0.55 1 d D . P G -2
I12 I 0.91374(19) 0.48864(16) 0.55641(12) 0.1042(7) Uani 0.45 1 d . . P H -1
C62 C 0.6054(10) 0.8724(4) 1.0090(6) 0.051(3) Uani 0.5 1 d D U P F -1
H62A H 0.676451 0.860725 1.027790 0.061 Uiso 0.5 1 calc R . P F -1
H62B H 0.561322 0.835242 1.040730 0.061 Uiso 0.5 1 calc R . P F -1
C63 C 0.5478(7) 0.9673(5) 1.0157(5) 0.051(3) Uani 0.5 1 d D U P F -1
H63A H 0.472353 0.976417 1.004483 0.061 Uiso 0.5 1 calc R . P F -1
H63B H 0.585082 1.004075 0.977999 0.061 Uiso 0.5 1 calc R . P F -1
C71 C 0.7097(11) 0.7418(9) 0.7224(6) 0.056(4) Uani 0.5 1 d D U P F -1
H71A H 0.731858 0.785731 0.684693 0.084 Uiso 0.5 1 calc GR . P F -1
H71B H 0.646413 0.725898 0.709515 0.084 Uiso 0.5 1 calc GR . P F -1
H71C H 0.769897 0.690376 0.725527 0.084 Uiso 0.5 1 calc GR . P F -1
C36A C 0.9464(18) 0.9314(10) 0.9058(8) 0.061(4) Uani 0.493(5) 1 d D U P E 2
H36C H 0.932148 0.980508 0.866883 0.073 Uiso 0.493(5) 1 calc R . P E 2
H36D H 1.025276 0.916341 0.909853 0.073 Uiso 0.493(5) 1 calc R . P E 2
C55A C 0.8821(19) 0.9585(8) 0.9789(6) 0.065(4) Uani 0.493(5) 1 d D U P E 2
H55C H 0.803380 0.969063 0.975261 0.078 Uiso 0.493(5) 1 calc R . P E 2
H55D H 0.896816 1.013873 0.987255 0.078 Uiso 0.493(5) 1 calc R . P E 2
Br Br 0.9158(3) 0.87382(16) 1.06365(10) 0.0602(10) Uani 0.493(5) 1 d D U P E 2
Br2A Br 0.2131(17) 1.0466(11) 0.7868(11) 0.099(5) Uani 0.075(3) 1 d D U P C 3
C7A C 0.432(3) 0.933(7) 0.754(5) 0.093(13) Uani 0.075(3) 1 d D U P C 3
H7AA H 0.463240 0.972325 0.737917 0.112 Uiso 0.075(3) 1 d R . P C 3
H7AB H 0.497990 0.898405 0.765897 0.112 Uiso 0.075(3) 1 d R . P C 3
C8A C 0.355(5) 0.983(7) 0.813(4) 0.093(11) Uani 0.075(3) 1 d D U P C 3
H8AA H 0.391110 1.024915 0.826852 0.112 Uiso 0.075(3) 1 calc R . P C 3
H8AB H 0.343305 0.941657 0.856264 0.112 Uiso 0.075(3) 1 calc R . P C 3
C64 C 0.5430(10) 0.9987(7) 1.0905(6) 0.052(3) Uani 0.5 1 d D U P F -1
H64A H 0.590620 1.032347 1.092529 0.062 Uiso 0.5 1 d R . P F -1
H64B H 0.535970 0.949227 1.128069 0.062 Uiso 0.5 1 d R . P F -1
C68 C 0.3837(9) 1.1668(6) 1.2187(4) 0.049(3) Uani 0.5 1 d D U P F -1
H68 H 0.381447 1.176710 1.268042 0.059 Uiso 0.5 1 calc R . P F -1
C69 C 0.4578(8) 1.0936(6) 1.1908(5) 0.050(3) Uani 0.5 1 d G U P F -1
H69 H 0.505164 1.054583 1.221448 0.060 Uiso 0.5 1 calc R . P F -1
C65 C 0.4612(7) 1.0788(5) 1.1170(5) 0.048(3) Uani 0.5 1 d DG U P F -1
C66 C 0.3905(9) 1.1371(7) 1.0711(4) 0.054(3) Uani 0.5 1 d DG U P F -1
H66 H 0.392761 1.127170 1.021750 0.065 Uiso 0.5 1 calc R . P F -1
C67 C 0.3164(9) 1.2103(6) 1.0990(5) 0.054(3) Uani 0.5 1 d DG U P F -1
H67 H 0.269043 1.249297 1.068343 0.065 Uiso 0.5 1 calc R . P F -1
N2 N 0.3130(7) 1.2251(5) 1.1728(5) 0.050(3) Uani 0.5 1 d DG U P F -1
C70 C 0.2342(11) 1.3027(8) 1.2034(8) 0.066(4) Uani 0.5 1 d D U P F -1
H70A H 0.159898 1.301988 1.197006 0.100 Uiso 0.5 1 calc GR . P F -1
H70B H 0.252271 1.356032 1.177401 0.100 Uiso 0.5 1 calc GR . P F -1
H70C H 0.239466 1.300456 1.255691 0.100 Uiso 0.5 1 calc GR . P F -1
Br4A Br 1.02654(7) 0.27307(6) 0.75283(6) 0.0549(3) Uani 0.943(3) 1 d D U P B 2
C19A C 0.7910(6) 0.3389(5) 0.7680(5) 0.0448(17) Uani 0.943(3) 1 d D U P B 2
H19C H 0.804144 0.373071 0.720080 0.054 Uiso 0.943(3) 1 calc R . P B 2
H19D H 0.718132 0.326279 0.772379 0.054 Uiso 0.943(3) 1 calc R . P B 2
C20A C 0.8779(6) 0.2544(5) 0.7731(6) 0.0486(17) Uani 0.943(3) 1 d D U P B 2
H20C H 0.868609 0.217157 0.737705 0.058 Uiso 0.943(3) 1 calc R . P B 2
H20D H 0.867704 0.223485 0.822873 0.058 Uiso 0.943(3) 1 calc R . P B 2
Br3A Br 0.2768(5) 0.8361(2) 0.9432(5) 0.0500(11) Uani 0.367(17) 1 d D . P D 2
Br9A Br 0.6925(3) 0.7493(2) 0.33975(15) 0.0433(5) Uani 0.91(3) 1 d D . P A 2

loop_
_atom_site_aniso_label
_atom_site_aniso_U_11
_atom_site_aniso_U_22
_atom_site_aniso_U_33
_atom_site_aniso_U_23
_atom_site_aniso_U_13
_atom_site_aniso_U_12
Br6 0.0314(3) 0.0475(4) 0.0324(3) -0.0074(3) 0.0030(2) -0.0064(3)
Br5 0.0478(4) 0.0592(5) 0.0432(4) -0.0057(3) 0.0116(3) -0.0027(4)
Br1 0.0454(4) 0.0340(4) 0.0530(4) -0.0047(3) -0.0022(3) -0.0059(3)
Br9 0.08(2) 0.044(7) 0.030(7) -0.022(5) 0.004(13) -0.031(10)
Br7 0.0549(5) 0.0689(6) 0.0502(5) -0.0270(4) 0.0018(4) -0.0075(4)
Br8 0.0676(5) 0.0700(6) 0.0479(4) -0.0218(4) 0.0025(4) -0.0353(4)
Br4 0.048(7) 0.040(7) 0.122(10) 0.004(7) -0.008(7) 0.026(6)
Br2 0.0974(9) 0.0496(6) 0.1250(11) 0.0297(6) -0.0709(8) -0.0302(6)
Br3 0.067(2) 0.0385(11) 0.0501(12) 0.0050(7) 0.0018(11) 0.0020(13)
O1 0.041(2) 0.030(2) 0.025(2) -0.0040(17) -0.0045(18) -0.0036(18)
O5 0.0338(17) 0.0312(17) 0.0235(15) -0.0048(13) -0.0029(13) -0.0082(13)
O2 0.041(3) 0.027(2) 0.044(3) -0.0018(19) 0.000(2) -0.0054(19)
O3 0.032(2) 0.043(3) 0.032(2) -0.014(2) -0.0039(18) 0.0053(19)
O9 0.029(2) 0.034(2) 0.047(3) -0.021(2) -0.0009(19) -0.0046(18)
O8 0.028(2) 0.046(3) 0.029(2) -0.0027(19) 0.0036(17) 0.0013(19)
O4 0.026(2) 0.043(3) 0.033(2) -0.0182(19) -0.0098(17) 0.0054(18)
O7 0.045(3) 0.044(3) 0.028(2) -0.013(2) 0.0007(19) -0.002(2)
O6 0.038(2) 0.053(3) 0.031(2) -0.014(2) 0.0071(19) -0.026(2)
O10 0.052(3) 0.051(3) 0.051(3) -0.031(2) 0.017(2) -0.024(2)
C12 0.023(3) 0.027(3) 0.022(3) -0.001(2) -0.003(2) -0.011(2)
C3 0.026(3) 0.028(3) 0.028(3) -0.002(2) -0.009(2) -0.005(2)
C27 0.026(3) 0.026(3) 0.024(2) -0.004(2) -0.009(2) -0.003(2)
C6 0.029(3) 0.030(3) 0.032(3) -0.001(2) -0.009(2) -0.008(2)
C11 0.022(3) 0.025(3) 0.028(3) -0.002(2) -0.004(2) -0.004(2)
C38 0.026(3) 0.025(3) 0.040(3) -0.002(2) -0.004(2) -0.009(2)
C28 0.022(3) 0.026(3) 0.026(3) -0.002(2) -0.006(2) -0.004(2)
C23 0.017(2) 0.030(3) 0.025(3) -0.002(2) -0.009(2) 0.000(2)
C21 0.024(3) 0.032(3) 0.021(3) -0.006(2) 0.000(2) -0.008(2)
C10 0.023(3) 0.031(3) 0.028(3) -0.001(2) -0.008(2) -0.010(2)
C18 0.020(3) 0.029(3) 0.030(3) -0.002(2) -0.005(2) -0.005(2)
C39 0.022(3) 0.036(3) 0.028(3) -0.008(2) 0.003(2) -0.009(2)
C17 0.023(3) 0.026(3) 0.023(3) -0.003(2) -0.002(2) -0.008(2)
C44 0.027(3) 0.024(3) 0.032(3) -0.001(2) -0.005(2) -0.006(2)
C42 0.021(3) 0.026(3) 0.038(3) -0.006(2) 0.000(2) -0.003(2)
C22 0.027(3) 0.029(3) 0.025(3) 0.002(2) -0.010(2) -0.005(2)
C34 0.029(3) 0.030(3) 0.033(3) -0.005(2) -0.003(2) -0.011(2)
C49 0.031(3) 0.031(3) 0.023(3) -0.001(2) -0.004(2) -0.013(2)
C14 0.034(3) 0.038(3) 0.032(3) -0.011(3) 0.002(3) -0.005(3)
C24 0.0338(17) 0.0312(17) 0.0235(15) -0.0048(13) -0.0029(13) -0.0082(13)
C4 0.031(3) 0.034(3) 0.029(3) -0.002(2) -0.005(2) -0.011(3)
C33 0.023(3) 0.033(3) 0.032(3) -0.005(2) -0.006(2) -0.006(2)
C13 0.026(3) 0.023(3) 0.027(3) -0.005(2) 0.000(2) -0.004(2)
C5 0.011 0.021 0.033 0.007 0.000 0.000
C32 0.025(3) 0.037(3) 0.026(3) -0.011(2) -0.003(2) -0.008(2)
C48 0.027(3) 0.027(3) 0.030(3) -0.001(2) -0.005(2) -0.006(2)
C50 0.042(3) 0.034(3) 0.023(3) -0.010(2) 0.004(2) -0.017(3)
C43 0.027(3) 0.030(3) 0.036(3) -0.002(3) -0.003(2) -0.007(2)
C9 0.026(3) 0.026(3) 0.033(3) -0.003(2) -0.002(2) -0.007(2)
C35 0.028(3) 0.034(3) 0.029(3) -0.006(2) 0.003(2) -0.008(2)
C16 0.027(3) 0.032(3) 0.023(3) -0.005(2) -0.004(2) -0.008(2)
C29 0.027(3) 0.033(3) 0.028(3) -0.008(2) -0.001(2) -0.007(2)
C45 0.029(3) 0.025(3) 0.022(3) -0.002(2) -0.006(2) -0.004(2)
C40 0.025(3) 0.048(4) 0.042(4) 0.000(3) 0.005(3) -0.002(3)
C1 0.045(4) 0.040(4) 0.034(3) -0.001(3) 0.009(3) -0.008(3)
C37 0.031(3) 0.026(3) 0.038(3) -0.004(2) -0.002(3) -0.003(2)
C54 0.038(3) 0.030(3) 0.029(3) 0.003(2) -0.011(2) -0.014(3)
C52 0.068(5) 0.034(4) 0.048(4) -0.011(3) 0.007(4) -0.011(3)
C41 0.031(3) 0.047(4) 0.040(4) -0.003(3) 0.005(3) -0.006(3)
C53 0.033(3) 0.033(3) 0.037(3) -0.013(3) 0.006(3) -0.007(3)
C15 0.044(4) 0.038(4) 0.045(4) -0.011(3) 0.014(3) -0.009(3)
C2 0.054(4) 0.039(4) 0.028(3) -0.005(3) 0.006(3) -0.011(3)
C31 0.036(4) 0.067(5) 0.028(3) -0.012(3) -0.003(3) -0.019(3)
C19 0.039(7) 0.052(7) 0.053(7) -0.022(7) -0.010(7) 0.000(7)
C46 0.037(4) 0.043(4) 0.067(5) -0.032(4) -0.009(3) 0.004(3)
C25 0.069(5) 0.051(4) 0.028(3) -0.014(3) 0.004(3) -0.033(4)
C30 0.044(4) 0.065(5) 0.035(3) -0.017(3) 0.001(3) -0.028(4)
C47 0.048(4) 0.050(5) 0.081(6) -0.041(4) -0.007(4) 0.001(4)
C26 0.071(5) 0.079(6) 0.024(3) -0.021(4) 0.008(3) -0.035(5)
C51 0.045(4) 0.037(4) 0.043(4) -0.015(3) -0.001(3) -0.007(3)
C7 0.053(4) 0.036(3) 0.046(4) -0.002(3) 0.005(3) 0.002(3)
C20 0.040(7) 0.052(7) 0.058(7) -0.020(6) -0.009(6) 0.001(6)
C8 0.061(4) 0.045(4) 0.062(4) -0.003(4) 0.003(4) 0.000(3)
C36 0.103(8) 0.044(6) 0.052(6) -0.014(5) -0.008(6) 0.005(6)
C57 0.043(5) 0.044(5) 0.047(5) 0.009(4) -0.012(4) -0.001(4)
N1 0.038(5) 0.042(5) 0.048(5) 0.005(4) -0.010(4) -0.004(4)
C59 0.044(5) 0.043(5) 0.040(5) 0.008(4) -0.010(4) -0.004(5)
C60 0.047(5) 0.044(5) 0.045(5) 0.005(4) -0.006(5) -0.006(5)
C61 0.049(5) 0.045(5) 0.048(5) 0.001(4) -0.007(4) -0.009(4)
C56 0.049(5) 0.050(5) 0.050(5) 0.007(5) -0.008(5) -0.003(5)
Br10 0.097(3) 0.0657(12) 0.0566(12) -0.0153(9) -0.0368(13) -0.0057(12)
C55 0.098(7) 0.047(6) 0.052(6) -0.018(5) -0.002(6) -0.002(6)
I11 0.0801(9) 0.0763(8) 0.0820(9) -0.0144(7) -0.0099(7) -0.0073(7)
I12 0.1112(15) 0.1229(16) 0.1086(14) 0.0090(12) -0.0616(12) -0.0659(13)
C62 0.054(5) 0.048(5) 0.050(5) -0.002(5) -0.008(5) -0.010(5)
C63 0.055(5) 0.047(5) 0.050(5) -0.004(4) -0.004(5) -0.015(5)
C71 0.055(8) 0.058(8) 0.051(7) -0.001(6) -0.012(7) -0.005(7)
C36A 0.091(8) 0.042(6) 0.046(6) -0.017(5) -0.004(6) -0.004(6)
C55A 0.097(7) 0.047(6) 0.048(6) -0.017(5) -0.003(6) -0.007(6)
Br 0.093(2) 0.0547(13) 0.0436(10) -0.0011(8) -0.0162(10) -0.0341(13)
Br2A 0.111(9) 0.068(7) 0.090(8) -0.005(6) -0.001(7) 0.019(7)
C7A 0.095(14) 0.091(14) 0.093(14) -0.009(8) -0.010(8) -0.019(8)
C8A 0.096(13) 0.089(13) 0.092(13) -0.009(8) -0.010(8) -0.016(8)
C64 0.053(5) 0.047(5) 0.056(5) -0.002(5) -0.007(5) -0.017(4)
C68 0.051(5) 0.046(5) 0.049(5) -0.001(5) -0.013(5) -0.010(5)
C69 0.053(5) 0.045(5) 0.052(5) -0.003(5) -0.011(5) -0.009(5)
C65 0.051(5) 0.046(5) 0.052(5) -0.005(4) -0.009(4) -0.018(4)
C66 0.055(6) 0.057(6) 0.053(6) -0.002(5) -0.014(5) -0.014(5)
C67 0.055(6) 0.061(6) 0.046(5) -0.001(5) -0.013(5) -0.011(5)
N2 0.053(5) 0.052(5) 0.048(5) -0.006(4) -0.010(4) -0.014(4)
C70 0.059(9) 0.071(9) 0.067(9) -0.008(8) -0.010(7) -0.009(7)
Br4A 0.0313(4) 0.0558(5) 0.0700(6) -0.0042(4) 0.0089(4) -0.0071(3)
C19A 0.036(3) 0.054(4) 0.046(4) -0.026(3) -0.015(3) 0.002(3)
C20A 0.040(4) 0.051(4) 0.056(4) -0.021(3) -0.007(3) -0.005(3)
Br3A 0.0377(19) 0.0333(12) 0.081(2) -0.0185(15) -0.0043(15) -0.0076(10)
Br9A 0.0356(12) 0.0525(8) 0.0455(11) -0.0160(6) -0.0025(7) -0.0127(7)

loop_
_atom_type_symbol
_atom_type_description
_atom_type_scat_dispersion_real
_atom_type_scat_dispersion_imag
_atom_type_scat_source
C C 0.0030 0.0020 'International Tables Vol C Tables 4.2.6.8 and 6.1.1.4'
H H 0.0000 0.0000 'International Tables Vol C Tables 4.2.6.8 and 6.1.1.4'
Br Br -0.2900 2.4600 'International Tables Vol C Tables 4.2.6.8 and 6.1.1.4'
I I -0.4742 1.8119 'International Tables Vol C Tables 4.2.6.8 and 6.1.1.4'
N N 0.0060 0.0030 'International Tables Vol C Tables 4.2.6.8 and 6.1.1.4'
O O 0.0110 0.0060 'International Tables Vol C Tables 4.2.6.8 and 6.1.1.4'

loop_
_geom_angle_atom_site_label_1
_geom_angle_atom_site_label_2
_geom_angle_atom_site_label_3
_geom_angle
C3 O1 C2 118.5(5)
C24 O5 C25 119.3(5)
C6 O2 C7 117.4(5)
C6 O2 C7A 113(3)
C13 O3 C14 116.4(5)
C45 O9 C46 117.8(5)
C39 O8 C40 116.9(5)
C18 O4 C19 107.8(6)
C18 O4 C19A 119.3(5)
C35 O7 C36 117.7(8)
C35 O7 C36A 107.5(7)
C29 O6 C30 117.4(5)
C50 O10 C51 119.1(5)
C21 C12 C11 120.4(5)
C21 C12 C13 117.7(5)
C13 C12 C11 121.9(5)
O1 C3 C10 116.0(5)
O1 C3 C4 123.2(5)
C4 C3 C10 120.7(6)
C28 C27 H27 119.6
C24 C27 H27 119.6
C24 C27 C28 120.8(5)
O2 C6 C5 116.4(5)
O2 C6 C9 123.3(6)
C9 C6 C5 120.2(6)
C12 C11 H11A 108.8
C12 C11 H11B 108.8
H11A C11 H11B 107.7
C10 C11 C12 113.8(5)
C10 C11 H11A 108.8
C10 C11 H11B 108.8
C39 C38 C43 122.1(6)
C37 C38 C39 117.3(6)
C37 C38 C43 120.6(5)
C27 C28 C33 121.3(5)
C27 C28 C29 118.1(5)
C29 C28 C33 120.5(5)
C24 C23 C22 122.4(5)
C24 C23 C32 118.9(5)
C32 C23 C22 118.6(5)
C12 C21 H21 119.5
C18 C21 C12 121.1(5)
C18 C21 H21 119.5
C3 C10 C11 120.1(5)
C9 C10 C3 117.4(5)
C9 C10 C11 122.5(5)
O4 C18 C21 123.7(5)
O4 C18 C17 115.3(5)
C21 C18 C17 121.0(5)
O8 C39 C38 114.6(5)
C42 C39 O8 123.7(5)
C42 C39 C38 121.7(5)
C18 C17 C22 121.0(5)
C16 C17 C18 118.2(5)
C16 C17 C22 120.7(5)
C45 C44 C43 120.5(5)
C45 C44 C53 118.6(6)
C53 C44 C43 120.9(6)
C39 C42 H42 119.3
C39 C42 C34 121.4(6)
C34 C42 H42 119.3
C23 C22 C17 110.9(5)
C23 C22 H22A 109.5
C23 C22 H22B 109.5
C17 C22 H22A 109.5
C17 C22 H22B 109.5
H22A C22 H22B 108.1
C42 C34 C33 121.5(6)
C42 C34 C35 116.5(6)
C35 C34 C33 121.9(5)
C48 C49 C54 120.5(6)
C50 C49 C48 119.3(5)
C50 C49 C54 120.1(5)
O3 C14 H14A 110.2
O3 C14 H14B 110.2
O3 C14 C15 107.5(6)
H14A C14 H14B 108.5
C15 C14 H14A 110.2
C15 C14 H14B 110.2
O5 C24 C27 123.1(5)
O5 C24 C23 116.0(5)
C27 C24 C23 120.9(5)
C3 C4 H4 119.6
C3 C4 C5 120.8(6)
C5 C4 H4 119.6
C28 C33 H33A 109.0
C28 C33 H33B 109.0
C34 C33 C28 112.7(5)
C34 C33 H33A 109.0
C34 C33 H33B 109.0
H33A C33 H33B 107.8
O3 C13 C12 115.5(5)
O3 C13 C16 123.4(5)
C16 C13 C12 121.1(5)
C6 C5 C4 118.4(5)
C6 C5 C54 121.4(5)
C4 C5 C54 120.1(5)
C23 C32 H32 119.9
C29 C32 C23 120.1(5)
C29 C32 H32 119.9
C49 C48 H48 120.0
C49 C48 C45 120.0(6)
C45 C48 H48 120.0
O10 C50 C49 116.1(6)
O10 C50 C53 123.6(6)
C49 C50 C53 120.3(5)
C38 C43 H43A 109.2
C38 C43 H43B 109.2
C44 C43 C38 112.2(5)
C44 C43 H43A 109.2
C44 C43 H43B 109.2
H43A C43 H43B 107.9
C6 C9 C10 122.3(6)
C6 C9 H9 118.9
C10 C9 H9 118.9
C34 C35 O7 117.3(6)
C37 C35 O7 120.4(5)
C37 C35 C34 122.3(6)
C17 C16 H16 119.5
C13 C16 C17 121.0(5)
C13 C16 H16 119.5
O6 C29 C28 116.0(5)
O6 C29 C32 123.0(5)
C32 C29 C28 121.0(5)
O9 C45 C44 115.4(5)
O9 C45 C48 123.8(5)
C44 C45 C48 120.8(5)
O8 C40 H40A 110.4
O8 C40 H40B 110.4
O8 C40 C41 106.7(6)
H40A C40 H40B 108.6
C41 C40 H40A 110.4
C41 C40 H40B 110.4
Br1 C1 H1A 109.1
Br1 C1 H1B 109.1
H1A C1 H1B 107.8
C2 C1 Br1 112.6(5)
C2 C1 H1A 109.1
C2 C1 H1B 109.1
C38 C37 H37 119.6
C35 C37 C38 120.8(6)
C35 C37 H37 119.6
C49 C54 H54A 109.5
C49 C54 H54B 109.5
C5 C54 C49 110.7(5)
C5 C54 H54A 109.5
C5 C54 H54B 109.5
H54A C54 H54B 108.1
Br9 C52 H52A 109.3
Br9 C52 H52B 109.2
H52A C52 H52B 107.9
H52C C52 H52D 107.9
C51 C52 Br9 111.8(10)
C51 C52 H52A 109.2
C51 C52 H52B 109.2
C51 C52 H52C 109.1
C51 C52 H52D 109.1
C51 C52 Br9A 112.4(5)
Br9A C52 H52C 109.1
Br9A C52 H52D 109.1
Br7 C41 H41A 109.3
Br7 C41 H41B 109.3
C40 C41 Br7 111.7(5)
C40 C41 H41A 109.3
C40 C41 H41B 109.3
H41A C41 H41B 107.9
C44 C53 C50 120.9(6)
C44 C53 H53 119.6
C50 C53 H53 119.6
Br3 C15 H15A 109.6
Br3 C15 H15B 109.6
C14 C15 Br3 110.5(5)
C14 C15 H15A 109.6
C14 C15 H15B 109.6
C14 C15 H15C 108.2
C14 C15 H15D 108.2
C14 C15 Br3A 116.5(5)
H15A C15 H15B 108.1
H15C C15 H15D 107.3
Br3A C15 H15C 108.2
Br3A C15 H15D 108.2
O1 C2 C1 109.8(6)
O1 C2 H2A 109.7
O1 C2 H2B 109.7
C1 C2 H2A 109.7
C1 C2 H2B 109.7
H2A C2 H2B 108.2
Br6 C31 H31A 109.5
Br6 C31 H31B 109.5
H31A C31 H31B 108.0
C30 C31 Br6 110.9(5)
C30 C31 H31A 109.5
C30 C31 H31B 109.5
O4 C19 H19A 108.9
O4 C19 H19B 108.9
H19A C19 H19B 107.7
C20 C19 O4 113.5(15)
C20 C19 H19A 108.9
C20 C19 H19B 108.9
O9 C46 H46A 110.7
O9 C46 H46B 110.7
O9 C46 C47 105.3(5)
H46A C46 H46B 108.8
C47 C46 H46A 110.7
C47 C46 H46B 110.7
O5 C25 H25A 110.3
O5 C25 H25B 110.3
O5 C25 C26 107.3(6)
H25A C25 H25B 108.5
C26 C25 H25A 110.3
C26 C25 H25B 110.3
O6 C30 C31 107.8(6)
O6 C30 H30A 110.2
O6 C30 H30B 110.2
C31 C30 H30A 110.2
C31 C30 H30B 110.2
H30A C30 H30B 108.5
Br8 C47 H47A 109.3
Br8 C47 H47B 109.3
C46 C47 Br8 111.8(6)
C46 C47 H47A 109.3
C46 C47 H47B 109.3
H47A C47 H47B 107.9
Br5 C26 H26A 109.0
Br5 C26 H26B 109.0
C25 C26 Br5 112.9(6)
C25 C26 H26A 109.0
C25 C26 H26B 109.0
H26A C26 H26B 107.8
O10 C51 C52 106.7(6)
O10 C51 H51A 110.4
O10 C51 H51B 110.4
C52 C51 H51A 110.4
C52 C51 H51B 110.4
H51A C51 H51B 108.6
O2 C7 H7A 110.6
O2 C7 H7B 110.6
O2 C7 C8 105.9(6)
H7A C7 H7B 108.7
C8 C7 H7A 110.6
C8 C7 H7B 110.6
Br4 C20 H20A 107.3
Br4 C20 H20B 107.3
C19 C20 Br4 120.2(14)
C19 C20 H20A 107.3
C19 C20 H20B 107.3
H20A C20 H20B 106.9
Br2 C8 H8A 109.2
Br2 C8 H8B 109.2
C7 C8 Br2 112.3(6)
C7 C8 H8A 109.2
C7 C8 H8B 109.2
H8A C8 H8B 107.9
O7 C36 H36A 109.9
O7 C36 H36B 109.9
O7 C36 C55 108.8(10)
H36A C36 H36B 108.3
C55 C36 H36A 109.9
C55 C36 H36B 109.9
N1 C57 H57 120.0
N1 C57 C56 120.0
C56 C57 H57 120.0
C57 N1 C71 120.4(6)
C59 N1 C57 120.0
C59 N1 C71 119.6(6)
N1 C59 H59 120.0
C60 C59 N1 120.0
C60 C59 H59 120.0
C59 C60 H60 120.0
C59 C60 C61 120.0
C61 C60 H60 120.0
C60 C61 C62 127.8(5)
C56 C61 C60 120.0
C56 C61 C62 112.2(5)
C57 C56 H56 120.0
C61 C56 C57 120.0
C61 C56 H56 120.0
C36 C55 Br10 113.2(11)
C36 C55 H55A 108.9
C36 C55 H55B 108.9
Br10 C55 H55A 108.9
Br10 C55 H55B 108.9
H55A C55 H55B 107.8
C61 C62 H62A 108.6
C61 C62 H62B 108.6
C61 C62 C63 114.8(7)
H62A C62 H62B 107.5
C63 C62 H62A 108.6
C63 C62 H62B 108.6
C62 C63 H63A 108.3
C62 C63 H63B 108.3
C62 C63 C64 115.8(7)
H63A C63 H63B 107.4
C64 C63 H63A 108.3
C64 C63 H63B 108.3
N1 C71 H71A 109.5
N1 C71 H71B 109.5
N1 C71 H71C 109.5
H71A C71 H71B 109.5
H71A C71 H71C 109.5
H71B C71 H71C 109.5
O7 C36A H36C 109.5
O7 C36A H36D 109.5
O7 C36A C55A 110.5(11)
H36C C36A H36D 108.1
C55A C36A H36C 109.5
C55A C36A H36D 109.5
C36A C55A H55C 108.6
C36A C55A H55D 108.6
C36A C55A Br 114.5(11)
H55C C55A H55D 107.6
Br C55A H55C 108.6
Br C55A H55D 108.6
O2 C7A H7AA 115.5
O2 C7A H7AB 119.2
O2 C7A C8A 113.4(16)
H7AA C7A H7AB 89.2
C8A C7A H7AA 94.8
C8A C7A H7AB 118.8
Br2A C8A H8AA 108.0
Br2A C8A H8AB 108.0
C7A C8A Br2A 117.0(15)
C7A C8A H8AA 108.0
C7A C8A H8AB 108.0
H8AA C8A H8AB 107.3
C63 C64 H64A 115.3
C63 C64 H64B 107.0
H64A C64 H64B 121.2
C65 C64 C63 123.8(8)
C65 C64 H64A 81.2
C65 C64 H64B 107.4
C69 C68 H68 120.0
C69 C68 N2 120.0
N2 C68 H68 120.0
C68 C69 H69 120.0
C65 C69 C68 120.0
C65 C69 H69 120.0
C69 C65 C64 117.3(7)
C69 C65 C66 120.0
C66 C65 C64 122.7(7)
C65 C66 H66 120.0
C65 C66 C67 120.0
C67 C66 H66 120.0
C66 C67 H67 120.0
N2 C67 C66 120.0
N2 C67 H67 120.0
C68 N2 C70 119.4(9)
C67 N2 C68 120.0
C67 N2 C70 120.6(9)
N2 C70 H70A 109.5
N2 C70 H70B 109.5
N2 C70 H70C 109.5
H70A C70 H70B 109.5
H70A C70 H70C 109.5
H70B C70 H70C 109.5
O4 C19A H19C 110.0
O4 C19A H19D 110.0
O4 C19A C20A 108.6(6)
H19C C19A H19D 108.4
C20A C19A H19C 110.0
C20A C19A H19D 110.0
Br4A C20A H20C 109.1
Br4A C20A H20D 109.1
C19A C20A Br4A 112.7(6)
C19A C20A H20C 109.1
C19A C20A H20D 109.1
H20C C20A H20D 107.8

loop_
_geom_bond_atom_site_label_1
_geom_bond_atom_site_label_2
_geom_bond_distance
Br6 C31 1.947(7)
Br5 C26 1.909(9)
Br1 C1 1.951(7)
Br9 C52 1.893(19)
Br7 C41 1.949(8)
Br8 C47 1.993(10)
Br4 C20 1.85(2)
Br2 C8 1.913(7)
Br3 C15 1.953(8)
O1 C3 1.371(7)
O1 C2 1.392(8)
O5 C24 1.370(7)
O5 C25 1.419(8)
O2 C6 1.369(8)
O2 C7 1.464(7)
O2 C7A 1.499(10)
O3 C14 1.410(8)
O3 C13 1.382(7)
O9 C45 1.374(7)
O9 C46 1.452(6)
O8 C39 1.395(7)
O8 C40 1.398(8)
O4 C18 1.368(7)
O4 C19 1.50(2)
O4 C19A 1.437(7)
O7 C35 1.399(7)
O7 C36 1.482(9)
O7 C36A 1.489(9)
O6 C29 1.363(7)
O6 C30 1.443(8)
O10 C50 1.376(7)
O10 C51 1.433(8)
C12 C11 1.510(8)
C12 C21 1.395(8)
C12 C13 1.405(8)
C3 C10 1.410(8)
C3 C4 1.388(8)
C27 H27 0.9300
C27 C28 1.384(8)
C27 C24 1.379(8)
C6 C5 1.392(8)
C6 C9 1.385(9)
C11 H11A 0.9700
C11 H11B 0.9700
C11 C10 1.485(8)
C38 C39 1.403(8)
C38 C43 1.514(9)
C38 C37 1.379(9)
C28 C33 1.510(8)
C28 C29 1.405(8)
C23 C22 1.505(8)
C23 C24 1.387(8)
C23 C32 1.391(8)
C21 H21 0.9300
C21 C18 1.380(8)
C10 C9 1.387(8)
C18 C17 1.403(8)
C39 C42 1.365(9)
C17 C22 1.514(8)
C17 C16 1.385(8)
C44 C43 1.512(8)
C44 C45 1.384(8)
C44 C53 1.393(9)
C42 H42 0.9300
C42 C34 1.393(9)
C22 H22A 0.9700
C22 H22B 0.9700
C34 C33 1.491(9)
C34 C35 1.395(9)
C49 C48 1.391(8)
C49 C50 1.384(9)
C49 C54 1.516(8)
C14 H14A 0.9700
C14 H14B 0.9700
C14 C15 1.500(9)
C4 H4 0.9300
C4 C5 1.402(8)
C33 H33A 0.9700
C33 H33B 0.9700
C13 C16 1.382(8)
C5 C54 1.510(8)
C32 H32 0.9300
C32 C29 1.379(8)
C48 H48 0.9300
C48 C45 1.406(8)
C50 C53 1.397(9)
C43 H43A 0.9700
C43 H43B 0.9700
C9 H9 0.9300
C35 C37 1.376(9)
C16 H16 0.9300
C40 H40A 0.9700
C40 H40B 0.9700
C40 C41 1.499(10)
C1 H1A 0.9700
C1 H1B 0.9700
C1 C2 1.486(10)
C37 H37 0.9300
C54 H54A 0.9700
C54 H54B 0.9700
C52 H52A 0.9700
C52 H52B 0.9700
C52 H52C 0.9700
C52 H52D 0.9700
C52 C51 1.500(9)
C52 Br9A 1.965(9)
C41 H41A 0.9700
C41 H41B 0.9700
C53 H53 0.9300
C15 H15A 0.9700
C15 H15B 0.9700
C15 H15C 0.9700
C15 H15D 0.9700
C15 Br3A 1.932(9)
C2 H2A 0.9700
C2 H2B 0.9700
C31 H31A 0.9700
C31 H31B 0.9700
C31 C30 1.480(10)
C19 H19A 0.9700
C19 H19B 0.9700
C19 C20 1.494(17)
C46 H46A 0.9700
C46 H46B 0.9700
C46 C47 1.493(7)
C25 H25A 0.9700
C25 H25B 0.9700
C25 C26 1.491(10)
C30 H30A 0.9700
C30 H30B 0.9700
C47 H47A 0.9700
C47 H47B 0.9700
C26 H26A 0.9700
C26 H26B 0.9700
C51 H51A 0.9700
C51 H51B 0.9700
C7 H7A 0.9700
C7 H7B 0.9700
C7 C8 1.509(8)
C20 H20A 0.9700
C20 H20B 0.9700
C8 H8A 0.9700
C8 H8B 0.9700
C36 H36A 0.9700
C36 H36B 0.9700
C36 C55 1.504(7)
C57 H57 0.9300
C57 N1 1.3900
C57 C56 1.3900
N1 C59 1.3900
N1 C71 1.487(9)
C59 H59 0.9300
C59 C60 1.3900
C60 H60 0.9300
C60 C61 1.3900
C61 C56 1.3900
C61 C62 1.472(10)
C56 H56 0.9300
Br10 C55 1.888(9)
C55 H55A 0.9700
C55 H55B 0.9700
C62 H62A 0.9700
C62 H62B 0.9700
C62 C63 1.4996(7)
C63 H63A 0.9700
C63 H63B 0.9700
C63 C64 1.503(9)
C71 H71A 0.9600
C71 H71B 0.9600
C71 H71C 0.9600
C36A H36C 0.9700
C36A H36D 0.9700
C36A C55A 1.504(9)
C55A H55C 0.9700
C55A H55D 0.9700
C55A Br 1.913(9)
Br2A C8A 1.900(10)
C7A H7AA 0.8018
C7A H7AB 0.9065
C7A C8A 1.499(10)
C8A H8AA 0.9700
C8A H8AB 0.9700
C64 H64A 0.8984
C64 H64B 0.9700
C64 C65 1.498(8)
C68 H68 0.9300
C68 C69 1.3900
C68 N2 1.3900
C69 H69 0.9300
C69 C65 1.3900
C65 C66 1.3900
C66 H66 0.9300
C66 C67 1.3900
C67 H67 0.9300
C67 N2 1.3900
N2 C70 1.482(8)
C70 H70A 0.9600
C70 H70B 0.9600
C70 H70C 0.9600
Br4A C20A 1.927(8)
C19A H19C 0.9700
C19A H19D 0.9700
C19A C20A 1.494(10)
C20A H20C 0.9700
C20A H20D 0.9700

loop_
_geom_torsion_atom_site_label_1
_geom_torsion_atom_site_label_2
_geom_torsion_atom_site_label_3
_geom_torsion_atom_site_label_4
_geom_torsion
Br6 C31 C30 O6 63.8(7)
Br1 C1 C2 O1 63.0(7)
Br9 C52 C51 O10 75(3)
O1 C3 C10 C11 -1.5(8)
O1 C3 C10 C9 178.8(5)
O1 C3 C4 C5 -177.0(5)
O5 C25 C26 Br5 -63.6(8)
O2 C6 C5 C4 -179.6(5)
O2 C6 C5 C54 2.8(8)
O2 C6 C9 C10 -178.6(5)
O2 C7 C8 Br2 67.1(8)
O2 C7A C8A Br2A -27(8)
O3 C14 C15 Br3 -75.3(7)
O3 C14 C15 Br3A -55.6(8)
O3 C13 C16 C17 179.2(5)
O9 C46 C47 Br8 -68.2(8)
O8 C39 C42 C34 -179.6(5)
O8 C40 C41 Br7 -60.9(7)
O4 C18 C17 C22 6.7(8)
O4 C18 C17 C16 -178.1(5)
O4 C19 C20 Br4 -2(16)
O4 C19A C20A Br4A -66.7(8)
O7 C35 C37 C38 177.2(6)
O7 C36 C55 Br10 69.2(18)
O7 C36A C55A Br 66.7(19)
O10 C50 C53 C44 -178.8(6)
C12 C11 C10 C3 85.7(6)
C12 C11 C10 C9 -94.7(7)
C12 C21 C18 O4 179.0(5)
C12 C21 C18 C17 1.1(9)
C12 C13 C16 C17 -1.2(9)
C3 O1 C2 C1 174.9(6)
C3 C10 C9 C6 0.0(9)
C3 C4 C5 C6 -3.4(9)
C3 C4 C5 C54 174.3(5)
C27 C28 C33 C34 -106.6(6)
C27 C28 C29 O6 -179.4(5)
C27 C28 C29 C32 -0.4(9)
C6 O2 C7 C8 -151.7(6)
C6 O2 C7A C8A -132(5)
C6 C5 C54 C49 84.9(7)
C11 C12 C21 C18 179.4(5)
C11 C12 C13 O3 0.2(8)
C11 C12 C13 C16 -179.3(5)
C11 C10 C9 C6 -179.6(5)
C38 C39 C42 C34 -0.1(9)
C28 C27 C24 O5 -177.7(5)
C28 C27 C24 C23 1.3(9)
C23 C32 C29 O6 179.0(6)
C23 C32 C29 C28 0.0(9)
C21 C12 C11 C10 -89.8(6)
C21 C12 C13 O3 -178.2(5)
C21 C12 C13 C16 2.2(8)
C21 C18 C17 C22 -175.3(5)
C21 C18 C17 C16 -0.1(8)
C10 C3 C4 C5 1.8(9)
C18 O4 C19 C20 -166(9)
C18 O4 C19A C20A -162.0(6)
C18 C17 C22 C23 94.4(6)
C18 C17 C16 C13 0.2(8)
C39 O8 C40 C41 -169.0(6)
C39 C38 C43 C44 102.2(6)
C39 C38 C37 C35 -0.5(9)
C39 C42 C34 C33 176.6(6)
C39 C42 C34 C35 -1.8(9)
C42 C34 C33 C28 -103.6(6)
C42 C34 C35 O7 -176.1(5)
C42 C34 C35 C37 2.7(9)
C22 C23 C24 O5 0.6(8)
C22 C23 C24 C27 -178.4(5)
C22 C23 C32 C29 177.9(5)
C22 C17 C16 C13 175.3(5)
C34 C35 C37 C38 -1.6(10)
C49 C48 C45 O9 -178.0(5)
C49 C48 C45 C44 1.3(9)
C49 C50 C53 C44 1.1(10)
C14 O3 C13 C12 169.5(5)
C14 O3 C13 C16 -10.9(8)
C24 O5 C25 C26 -175.3(6)
C24 C27 C28 C33 177.5(5)
C24 C27 C28 C29 -0.3(8)
C24 C23 C22 C17 102.0(6)
C24 C23 C32 C29 1.0(9)
C4 C3 C10 C11 179.6(5)
C4 C3 C10 C9 0.0(8)
C4 C5 C54 C49 -92.7(7)
C33 C28 C29 O6 2.8(8)
C33 C28 C29 C32 -178.2(6)
C33 C34 C35 O7 5.5(8)
C33 C34 C35 C37 -175.8(6)
C13 O3 C14 C15 -170.0(5)
C13 C12 C11 C10 91.8(7)
C13 C12 C21 C18 -2.1(8)
C5 C6 C9 C10 -1.7(9)
C32 C23 C22 C17 -74.9(7)
C32 C23 C24 O5 177.4(5)
C32 C23 C24 C27 -1.6(9)
C48 C49 C50 O10 179.8(5)
C48 C49 C50 C53 -0.1(9)
C48 C49 C54 C5 -93.6(7)
C50 O10 C51 C52 -171.8(6)
C50 C49 C48 C45 -1.1(9)
C50 C49 C54 C5 82.5(7)
C43 C38 C39 O8 0.7(8)
C43 C38 C39 C42 -178.9(6)
C43 C38 C37 C35 179.7(6)
C43 C44 C45 O9 -0.7(8)
C43 C44 C45 C48 179.9(5)
C43 C44 C53 C50 178.9(6)
C9 C6 C5 C4 3.4(8)
C9 C6 C5 C54 -174.3(5)
C35 O7 C36 C55 -170.0(10)
C35 O7 C36A C55A 165.9(12)
C35 C34 C33 C28 74.7(7)
C16 C17 C22 C23 -80.6(7)
C29 O6 C30 C31 162.8(6)
C29 C28 C33 C34 71.1(7)
C45 O9 C46 C47 -176.6(6)
C45 C44 C43 C38 102.4(7)
C45 C44 C53 C50 -0.8(9)
C40 O8 C39 C38 156.5(6)
C40 O8 C39 C42 -23.9(9)
C37 C38 C39 O8 -179.2(5)
C37 C38 C39 C42 1.3(9)
C37 C38 C43 C44 -77.9(7)
C54 C49 C48 C45 175.1(5)
C54 C49 C50 O10 3.6(9)
C54 C49 C50 C53 -176.3(6)
C53 C44 C43 C38 -77.3(7)
C53 C44 C45 O9 179.0(5)
C53 C44 C45 C48 -0.4(9)
C2 O1 C3 C10 173.0(6)
C2 O1 C3 C4 -8.2(9)
C19 O4 C18 C21 -19(3)
C19 O4 C18 C17 159(3)
C46 O9 C45 C44 176.5(6)
C46 O9 C45 C48 -4.1(9)
C25 O5 C24 C27 -2.9(9)
C25 O5 C24 C23 178.1(6)
C30 O6 C29 C28 -162.9(6)
C30 O6 C29 C32 18.1(9)
C51 O10 C50 C49 172.5(6)
C51 O10 C50 C53 -7.7(10)
C7 O2 C6 C5 151.6(6)
C7 O2 C6 C9 -31.5(9)
C36 O7 C35 C34 119.4(11)
C36 O7 C35 C37 -59.3(12)
C57 N1 C59 C60 0.0
N1 C57 C56 C61 0.0
N1 C59 C60 C61 0.0
C59 C60 C61 C56 0.0
C59 C60 C61 C62 179.9(3)
C60 C61 C56 C57 0.0
C60 C61 C62 C63 -13.2(10)
C61 C62 C63 C64 -170.8(8)
C56 C57 N1 C59 0.0
C56 C57 N1 C71 179.9(3)
C56 C61 C62 C63 166.7(9)
C62 C61 C56 C57 -180.0(3)
C62 C63 C64 C65 -159.7(8)
C63 C64 C65 C69 172.4(10)
C63 C64 C65 C66 -7.6(11)
C71 N1 C59 C60 -179.9(3)
C36A O7 C35 C34 106.2(11)
C36A O7 C35 C37 -72.6(11)
C7A O2 C6 C5 -110(5)
C7A O2 C6 C9 67(5)
C64 C65 C66 C67 179.97(9)
C68 C69 C65 C64 -179.97(8)
C68 C69 C65 C66 0.0
C69 C68 N2 C67 0.0
C69 C68 N2 C70 179.9(3)
C69 C65 C66 C67 0.0
C65 C66 C67 N2 0.0
C66 C67 N2 C68 0.0
C66 C67 N2 C70 -179.9(3)
N2 C68 C69 C65 0.0
C19A O4 C18 C21 -8.5(9)
C19A O4 C18 C17 169.4(6)
Br9A C52 C51 O10 63.0(7)
